data_4071184
loop_
_publ_author_name
'Clavier, Herv\'e'
'Nolan, Steven P.'
'Mauduit, Marc'

_publ_section_title
;
 Ionic Liquid Anchored &#x201C;Boomerang&#x201D; Catalysts Bearing
 Saturated and Unsaturated NHCs: Recyclability in Biphasic Media for
 Cross-Metathesis
;
_journal_issue 10
_journal_name_full Organometallics
_journal_page_first 2287
_journal_paper_doi 10.1021/om8000229
_journal_volume 27
_journal_year 2008
_chemical_formula_sum 'C41 H55 Cl8 F6 N4 O P Ru'
_chemical_formula_weight 1149.53
_chemical_name_systematic
;

 ?

;
_space_group_IT_number 2
_symmetry_cell_setting triclinic
_symmetry_space_group_name_Hall '-P 1'
_symmetry_space_group_name_H-M 'P -1'
_atom_sites_solution_hydrogens geom
_atom_sites_solution_primary direct
_atom_sites_solution_secondary difmap
_audit_creation_method SHELXL-97
_cell_angle_alpha 83.698(2)
_cell_angle_beta 77.671(2)
_cell_angle_gamma 68.189(2)
_cell_formula_units_Z 2
_cell_length_a 10.3228(6)
_cell_length_b 12.5344(6)
_cell_length_c 22.0194(11)
_cell_measurement_reflns_used 7441
_cell_measurement_temperature 100(2)
_cell_measurement_theta_max 34.81
_cell_measurement_theta_min 3.13
_cell_volume 2582.7(2)
_computing_cell_refinement 'Bruker-Nonius Apex v1.0-22 2002'
_computing_data_collection 'Bruker-Nonius Apex v1.0-22 2002'
_computing_data_reduction 'SAINT+ Version 7.06A Bruker-Nonius, 2004'
_computing_molecular_graphics 'Shelxtl Version 6.12 (Sheldrick, 2001)'
_computing_publication_material 'Shelxtl Version 6.12 (Sheldrick, 2001)'
_computing_structure_refinement 'Shelxtl Version 6.12 (Sheldrick, 2001)'
_computing_structure_solution 'Shelxtl Version 6.12 (Sheldrick, 2001)'
_diffrn_ambient_temperature 100(2)
_diffrn_detector_area_resol_mean 512
_diffrn_detector_type '4K CCD area detector APEX II'
_diffrn_measured_fraction_theta_full 0.893
_diffrn_measured_fraction_theta_max 0.893
_diffrn_measurement_device_type 'Kappa 4-axis goniometer bruker-nonius'
_diffrn_measurement_method
;
 Fullsphere data collection, phi and omega scans
;
_diffrn_measurement_specimen_support 'magnetic support whith 10 micron nylon fiber cryoloop'
_diffrn_radiation_monochromator 'Multilayer Montel 200 mirrors'
_diffrn_radiation_type MoK\a
_diffrn_radiation_wavelength 0.71073
_diffrn_reflns_av_R_equivalents 0.0543
_diffrn_reflns_av_sigmaI/netI 0.0653
_diffrn_reflns_limit_h_max 16
_diffrn_reflns_limit_h_min -10
_diffrn_reflns_limit_k_max 20
_diffrn_reflns_limit_k_min -19
_diffrn_reflns_limit_l_max 35
_diffrn_reflns_limit_l_min -35
_diffrn_reflns_number 46726
_diffrn_reflns_theta_full 35.09
_diffrn_reflns_theta_max 35.09
_diffrn_reflns_theta_min 2.84
_diffrn_source 'rotating anode X-ray tube'
_diffrn_source_current 90
_diffrn_source_power 50
_diffrn_source_size '3 mm x 0.3 mm fine focus'
_diffrn_source_type 'Bruker-Nonius FR 591'
_exptl_absorpt_coefficient_mu 0.805
_exptl_absorpt_correction_T_max 1.000000
_exptl_absorpt_correction_T_min 0.828536
_exptl_absorpt_correction_type empirical
_exptl_absorpt_process_details
; 
 SADABS Version 2.1 2003 Bruker-Nonius
 Blessing, Acta Cryst. (1995) A51 33-38
;
_exptl_crystal_colour translucent
_exptl_crystal_density_diffrn 1.478
_exptl_crystal_density_method 'not measured'
_exptl_crystal_description Block
_exptl_crystal_F_000 1172
_exptl_crystal_size_max 0.20
_exptl_crystal_size_mid 0.10
_exptl_crystal_size_min 0.10
_refine_diff_density_max 3.048
_refine_diff_density_min -2.952
_refine_diff_density_rms 0.187
_refine_ls_extinction_method none
_refine_ls_goodness_of_fit_ref 1.048
_refine_ls_hydrogen_treatment noref
_refine_ls_matrix_type full
_refine_ls_number_parameters 600
_refine_ls_number_reflns 20463
_refine_ls_number_restraints 12
_refine_ls_restrained_S_all 1.051
_refine_ls_R_factor_all 0.0808
_refine_ls_R_factor_gt 0.0698
_refine_ls_shift/su_max 0.001
_refine_ls_shift/su_mean 0.000
_refine_ls_structure_factor_coef Fsqd
_refine_ls_weighting_details 'calc w=1/[\s^2^(Fo^2^)+(0.1208P)^2^+5.2706P] where P=(Fo^2^+2Fc^2^)/3'
_refine_ls_weighting_scheme calc
_refine_ls_wR_factor_gt 0.2014
_refine_ls_wR_factor_ref 0.2127
_reflns_number_gt 17253
_reflns_number_total 20463
_reflns_threshold_expression >2sigma(I)
_cod_data_source_file om8000229-file012.cif
_cod_data_source_block hc507b_0m
_cod_depositor_comments
;
The following automatic conversions were performed:
'_diffrn_measurement_specimen_suppport' tag replaced with
'_diffrn_measurement_specimen_support'.

Automatic conversion script
Id: cif_correct_tags 1440 2010-10-19 06:21:57Z saulius 

The following automatic conversions were performed:

'_symmetry_cell_setting' value 'Triclinic' changed to 'triclinic'
according to /home/saulius/struct/CIF-dictionaries/cif_core.dic
dictionary named 'cif_core.dic' version 2.4.1 from 2010-06-29.

Automatic conversion script
Id: cif_fix_values 1715 2011-07-08 13:25:40Z adriana 
;
_cod_original_sg_symbol_H-M P-1
_cod_database_code 4071184

loop_
_symmetry_equiv_pos_as_xyz
'x, y, z'
'-x, -y, -z'

loop_
_atom_site_label
_atom_site_type_symbol
_atom_site_fract_x
_atom_site_fract_y
_atom_site_fract_z
_atom_site_U_iso_or_equiv
_atom_site_adp_type
_atom_site_occupancy
_atom_site_symmetry_multiplicity
_atom_site_calc_flag
_atom_site_refinement_flags
_atom_site_disorder_assembly
_atom_site_disorder_group
Ru1 Ru 0.69025(2) 0.369266(16) 0.205030(8) 0.01451(6) Uani 1 1 d . . .
C1 C 0.8147(3) 0.4596(2) 0.19795(11) 0.0171(4) Uani 1 1 d . . .
N1 N 0.8661(3) 0.4954(2) 0.23943(10) 0.0206(4) Uani 1 1 d . . .
O1 O 0.5564(2) 0.26161(18) 0.20936(8) 0.0183(3) Uani 1 1 d . . .
Cl1 Cl 0.49486(7) 0.52595(6) 0.18232(3) 0.02358(13) Uani 1 1 d . . .
Cl2 Cl 0.88291(7) 0.19578(6) 0.19319(3) 0.02138(12) Uani 1 1 d . . .
C2 C 0.9613(4) 0.5580(3) 0.21095(14) 0.0288(6) Uani 1 1 d . . .
H2A H 1.0560 0.5210 0.2226 0.035 Uiso 1 1 calc R . .
H2B H 0.9206 0.6391 0.2235 0.035 Uiso 1 1 calc R . .
N2 N 0.8714(3) 0.4915(2) 0.14058(11) 0.0225(5) Uani 1 1 d . . .
C3 C 0.9703(4) 0.5498(3) 0.14153(14) 0.0283(6) Uani 1 1 d . . .
H3A H 0.9400 0.6269 0.1209 0.034 Uiso 1 1 calc R . .
H3B H 1.0679 0.5041 0.1210 0.034 Uiso 1 1 calc R . .
N3 N 0.1583(2) 0.1628(2) 0.58552(10) 0.0183(4) Uani 1 1 d . . .
C4 C 0.8240(3) 0.4915(2) 0.30553(11) 0.0183(4) Uani 1 1 d . . .
N4 N 0.1485(3) 0.0029(2) 0.62908(11) 0.0215(4) Uani 1 1 d . . .
C5 C 0.7024(3) 0.5790(2) 0.33314(12) 0.0208(5) Uani 1 1 d . . .
C6 C 0.6627(3) 0.5735(3) 0.39802(13) 0.0231(5) Uani 1 1 d . . .
H6 H 0.5805 0.6323 0.4179 0.028 Uiso 1 1 calc R . .
C7 C 0.7404(3) 0.4841(2) 0.43409(12) 0.0221(5) Uani 1 1 d . . .
C8 C 0.8604(3) 0.3980(3) 0.40450(12) 0.0210(5) Uani 1 1 d . . .
H8 H 0.9134 0.3362 0.4287 0.025 Uiso 1 1 calc R . .
C9 C 0.9044(3) 0.4007(2) 0.34005(13) 0.0199(5) Uani 1 1 d . . .
C10 C 0.6141(4) 0.6730(3) 0.29500(16) 0.0302(6) Uani 1 1 d . . .
H10A H 0.5303 0.7230 0.3223 0.045 Uiso 1 1 calc R . .
H10B H 0.5837 0.6394 0.2650 0.045 Uiso 1 1 calc R . .
H10C H 0.6703 0.7182 0.2727 0.045 Uiso 1 1 calc R . .
C11 C 0.6981(4) 0.4815(3) 0.50385(14) 0.0304(7) Uani 1 1 d . . .
H11A H 0.7462 0.5214 0.5217 0.046 Uiso 1 1 calc R . .
H11B H 0.7255 0.4015 0.5196 0.046 Uiso 1 1 calc R . .
H11C H 0.5950 0.5199 0.5157 0.046 Uiso 1 1 calc R . .
C12 C 1.0339(3) 0.3069(3) 0.30884(15) 0.0264(6) Uani 1 1 d . . .
H12A H 1.0083 0.2729 0.2773 0.040 Uiso 1 1 calc R . .
H12B H 1.0715 0.2475 0.3399 0.040 Uiso 1 1 calc R . .
H12C H 1.1063 0.3392 0.2889 0.040 Uiso 1 1 calc R . .
C13 C 0.8451(3) 0.4645(2) 0.08425(12) 0.0197(4) Uani 1 1 d . . .
C14 C 0.9330(3) 0.3609(3) 0.05589(12) 0.0206(5) Uani 1 1 d . . .
C15 C 0.8950(3) 0.3307(3) 0.00523(13) 0.0240(5) Uani 1 1 d . . .
H15 H 0.9513 0.2591 -0.0135 0.029 Uiso 1 1 calc R . .
C16 C 0.7766(3) 0.4024(3) -0.01885(13) 0.0254(5) Uani 1 1 d . . .
C17 C 0.7010(3) 0.5096(3) 0.00623(14) 0.0261(6) Uani 1 1 d . . .
H17 H 0.6241 0.5615 -0.0117 0.031 Uiso 1 1 calc R . .
C18 C 0.7352(3) 0.5432(3) 0.05714(13) 0.0237(5) Uani 1 1 d . . .
C19 C 1.0700(3) 0.2875(3) 0.07564(15) 0.0287(6) Uani 1 1 d . . .
H19A H 1.1477 0.3087 0.0503 0.043 Uiso 1 1 calc R . .
H19B H 1.0881 0.2065 0.0699 0.043 Uiso 1 1 calc R . .
H19C H 1.0638 0.2994 0.1196 0.043 Uiso 1 1 calc R . .
C20 C 0.7327(5) 0.3641(4) -0.07082(15) 0.0368(8) Uani 1 1 d . . .
H20A H 0.7916 0.3752 -0.1105 0.055 Uiso 1 1 calc R . .
H20B H 0.6327 0.4095 -0.0718 0.055 Uiso 1 1 calc R . .
H20C H 0.7452 0.2825 -0.0642 0.055 Uiso 1 1 calc R . .
C21 C 0.6570(4) 0.6636(3) 0.08018(19) 0.0359(8) Uani 1 1 d . . .
H21A H 0.7114 0.7125 0.0616 0.054 Uiso 1 1 calc R . .
H21B H 0.6456 0.6621 0.1256 0.054 Uiso 1 1 calc R . .
H21C H 0.5633 0.6946 0.0684 0.054 Uiso 1 1 calc R . .
C22 C 0.6317(3) 0.3586(2) 0.28935(11) 0.0171(4) Uani 1 1 d . . .
H22 H 0.6582 0.3966 0.3169 0.021 Uiso 1 1 calc R . .
C24 C 0.5058(3) 0.2380(2) 0.27012(11) 0.0164(4) Uani 1 1 d . . .
C25 C 0.4268(3) 0.1672(2) 0.29017(13) 0.0198(4) Uani 1 1 d . . .
H25 H 0.4039 0.1296 0.2611 0.024 Uiso 1 1 calc R . .
C26 C 0.3822(3) 0.1530(2) 0.35389(13) 0.0205(5) Uani 1 1 d . . .
H26 H 0.3287 0.1047 0.3679 0.025 Uiso 1 1 calc R . .
C27 C 0.4136(3) 0.2074(2) 0.39778(12) 0.0186(4) Uani 1 1 d . . .
C28 C 0.4963(3) 0.2742(2) 0.37650(12) 0.0180(4) Uani 1 1 d . . .
H28 H 0.5214 0.3099 0.4057 0.022 Uiso 1 1 calc R . .
C29 C 0.5437(3) 0.2903(2) 0.31278(11) 0.0159(4) Uani 1 1 d . . .
C30 C 0.3547(3) 0.1974(2) 0.46620(12) 0.0201(5) Uani 1 1 d . . .
H30A H 0.3919 0.2380 0.4903 0.024 Uiso 1 1 calc R . .
H30B H 0.3860 0.1154 0.4801 0.024 Uiso 1 1 calc R . .
C31 C 0.1916(3) 0.2493(2) 0.47875(13) 0.0201(4) Uani 1 1 d . . .
H31A H 0.1614 0.3235 0.4551 0.024 Uiso 1 1 calc R . .
H31B H 0.1550 0.1972 0.4630 0.024 Uiso 1 1 calc R . .
C32 C 0.1251(3) 0.2695(2) 0.54726(14) 0.0230(5) Uani 1 1 d . . .
H32A H 0.1598 0.3230 0.5630 0.028 Uiso 1 1 calc R . .
H32B H 0.0207 0.3064 0.5514 0.028 Uiso 1 1 calc R . .
C33 C 0.0901(3) 0.0893(2) 0.59184(12) 0.0194(4) Uani 1 1 d . . .
H33 H 0.0125 0.0977 0.5727 0.023 Uiso 1 1 calc R . .
C34 C 0.2638(3) 0.1211(3) 0.62027(15) 0.0252(5) Uani 1 1 d . . .
H34 H 0.3284 0.1564 0.6245 0.030 Uiso 1 1 calc R . .
C35 C 0.2579(3) 0.0201(3) 0.64743(15) 0.0270(5) Uani 1 1 d . . .
H35 H 0.3181 -0.0293 0.6740 0.032 Uiso 1 1 calc R . .
C36 C 0.1095(5) -0.0993(3) 0.64422(17) 0.0350(7) Uani 1 1 d . . .
H36A H 0.0124 -0.0812 0.6379 0.053 Uiso 1 1 calc R . .
H36B H 0.1151 -0.1235 0.6877 0.053 Uiso 1 1 calc R . .
H36C H 0.1751 -0.1616 0.6171 0.053 Uiso 1 1 calc R . .
C37 C 0.5079(3) 0.2298(3) 0.15906(13) 0.0215(5) Uani 1 1 d . . .
H37 H 0.5187 0.1469 0.1643 0.026 Uiso 1 1 calc R . .
C38 C 0.6041(4) 0.2484(3) 0.09973(13) 0.0275(6) Uani 1 1 d . . .
H38A H 0.5936 0.3297 0.0948 0.041 Uiso 1 1 calc R . .
H38B H 0.5780 0.2262 0.0641 0.041 Uiso 1 1 calc R . .
H38C H 0.7030 0.2012 0.1019 0.041 Uiso 1 1 calc R . .
C39 C 0.3534(4) 0.3036(4) 0.15885(16) 0.0316(7) Uani 1 1 d . . .
H39A H 0.2968 0.3003 0.2003 0.047 Uiso 1 1 calc R . .
H39B H 0.3184 0.2748 0.1285 0.047 Uiso 1 1 calc R . .
H39C H 0.3454 0.3834 0.1475 0.047 Uiso 1 1 calc R . .
P1 P 0.72038(7) 0.13175(6) 0.54541(4) 0.01965(13) Uani 1 1 d . . .
F1 F 0.8090(2) 0.02078(19) 0.58257(13) 0.0391(5) Uani 1 1 d . . .
F2 F 0.5766(2) 0.13367(19) 0.59094(11) 0.0322(4) Uani 1 1 d . . .
F3 F 0.6988(2) 0.0516(2) 0.50033(13) 0.0383(5) Uani 1 1 d . . .
F4 F 0.6337(2) 0.24278(18) 0.50796(11) 0.0319(4) Uani 1 1 d . . .
F5 F 0.8653(2) 0.1297(2) 0.50018(11) 0.0331(4) Uani 1 1 d . . .
F6 F 0.7429(3) 0.2119(2) 0.59048(11) 0.0362(5) Uani 1 1 d . . .
C1S C 0.7602(5) 0.3843(5) 0.6835(2) 0.0493(12) Uani 1 1 d . . .
H1SA H 0.7309 0.3570 0.6500 0.059 Uiso 1 1 calc R . .
H1SB H 0.6745 0.4204 0.7150 0.059 Uiso 1 1 calc R . .
Cl1S Cl 0.83873(13) 0.48593(11) 0.65253(5) 0.0471(2) Uani 1 1 d . . .
Cl2S Cl 0.8829(2) 0.26577(13) 0.71825(7) 0.0651(4) Uani 1 1 d . . .
Cl1T Cl 0.5028(4) 0.0903(3) 0.80311(19) 0.1080(11) Uani 0.816(3) 1 d PD A 1
C1T C 0.6527(5) 0.1003(7) 0.7508(4) 0.075(2) Uani 0.816(3) 1 d PD A 1
H1TA H 0.6569 0.1776 0.7520 0.090 Uiso 0.816(3) 1 calc PR A 1
H1TB H 0.6465 0.0885 0.7079 0.090 Uiso 0.816(3) 1 calc PR A 1
Cl2T Cl 0.8069(4) -0.0055(3) 0.7716(2) 0.1330(14) Uani 0.816(3) 1 d PD A 1
C1P C 0.9114(9) 0.9240(7) 0.1520(4) 0.069(3) Uani 0.641(10) 1 d PD B 1
H1PA H 0.9080 0.9877 0.1760 0.083 Uiso 0.641(10) 1 calc PR B 1
H1PB H 0.9938 0.8558 0.1604 0.083 Uiso 0.641(10) 1 calc PR B 1
Cl1P Cl 0.7548(6) 0.8927(3) 0.1814(2) 0.117(2) Uani 0.641(10) 1 d PD B 1
Cl2P Cl 0.9429(12) 0.9626(6) 0.0717(3) 0.163(4) Uani 0.641(10) 1 d PD B 1
Cl1' Cl 0.4594(12) 0.2034(9) 0.8261(5) 0.080 Uiso 0.184(3) 1 d PD A 2
C1' C 0.6455(14) 0.173(2) 0.8136(19) 0.080 Uiso 0.184(3) 1 d PD A 2
H1TC H 0.6625 0.2374 0.8288 0.096 Uiso 0.184(3) 1 calc PR A 2
H1TD H 0.6843 0.1680 0.7683 0.096 Uiso 0.184(3) 1 calc PR A 2
Cl2' Cl 0.7373(12) 0.0426(9) 0.8519(5) 0.080 Uiso 0.184(3) 1 d PD A 2
C1" C 0.9833(18) 0.917(2) 0.1391(6) 0.080 Uiso 0.359(10) 1 d PD B 2
H1PC H 1.0036 0.9830 0.1499 0.096 Uiso 0.359(10) 1 calc PR B 2
H1PD H 1.0739 0.8512 0.1292 0.096 Uiso 0.359(10) 1 calc PR B 2
Cl1" Cl 0.8647(18) 0.8792(10) 0.2012(6) 0.174(7) Uani 0.359(10) 1 d PD B 2
Cl2" Cl 0.893(2) 0.9538(8) 0.0751(3) 0.232(11) Uani 0.359(10) 1 d PD B 2

loop_
_atom_site_aniso_label
_atom_site_aniso_U_11
_atom_site_aniso_U_22
_atom_site_aniso_U_33
_atom_site_aniso_U_23
_atom_site_aniso_U_13
_atom_site_aniso_U_12
Ru1 0.01385(9) 0.01961(9) 0.01075(9) 0.00062(6) -0.00091(6) -0.00785(7)
C1 0.0184(10) 0.0209(10) 0.0119(8) -0.0007(7) 0.0015(8) -0.0092(8)
N1 0.0252(10) 0.0291(10) 0.0124(8) -0.0023(7) 0.0023(8) -0.0180(9)
O1 0.0200(8) 0.0289(9) 0.0108(7) 0.0008(6) -0.0031(6) -0.0143(7)
Cl1 0.0181(3) 0.0269(3) 0.0213(3) 0.0044(2) -0.0029(2) -0.0048(2)
Cl2 0.0196(3) 0.0214(2) 0.0217(3) -0.0013(2) -0.0032(2) -0.0060(2)
C2 0.0387(16) 0.0422(16) 0.0177(11) -0.0009(11) 0.0002(11) -0.0314(14)
N2 0.0290(11) 0.0337(11) 0.0122(8) -0.0006(8) 0.0006(8) -0.0220(10)
C3 0.0355(15) 0.0431(16) 0.0166(11) -0.0004(11) 0.0014(11) -0.0294(14)
N3 0.0141(8) 0.0239(9) 0.0149(8) -0.0018(7) 0.0009(7) -0.0062(7)
C4 0.0219(11) 0.0249(10) 0.0117(9) -0.0025(8) 0.0008(8) -0.0141(9)
N4 0.0210(10) 0.0297(11) 0.0161(9) 0.0058(8) -0.0058(8) -0.0123(9)
C5 0.0258(12) 0.0220(10) 0.0164(10) -0.0023(8) -0.0004(9) -0.0121(9)
C6 0.0282(13) 0.0256(11) 0.0167(10) -0.0047(9) 0.0024(9) -0.0135(10)
C7 0.0282(13) 0.0266(11) 0.0153(10) -0.0043(9) 0.0014(9) -0.0162(10)
C8 0.0237(12) 0.0280(12) 0.0149(9) -0.0012(9) -0.0035(9) -0.0134(10)
C9 0.0182(10) 0.0271(11) 0.0173(10) -0.0036(9) 0.0002(8) -0.0126(9)
C10 0.0357(16) 0.0269(13) 0.0234(13) -0.0011(10) -0.0036(12) -0.0071(12)
C11 0.0457(19) 0.0349(14) 0.0151(11) -0.0043(10) 0.0008(11) -0.0222(14)
C12 0.0196(12) 0.0332(14) 0.0261(13) -0.0064(11) 0.0007(10) -0.0103(10)
C13 0.0203(11) 0.0286(11) 0.0123(9) 0.0013(8) -0.0004(8) -0.0131(9)
C14 0.0182(10) 0.0299(12) 0.0139(9) 0.0020(9) -0.0022(8) -0.0102(9)
C15 0.0245(12) 0.0341(13) 0.0155(10) -0.0014(9) -0.0003(9) -0.0147(11)
C16 0.0261(13) 0.0425(15) 0.0136(10) 0.0053(10) -0.0049(9) -0.0203(12)
C17 0.0220(12) 0.0375(15) 0.0197(11) 0.0100(10) -0.0063(10) -0.0133(11)
C18 0.0244(12) 0.0270(12) 0.0178(10) 0.0068(9) -0.0013(9) -0.0106(10)
C19 0.0195(12) 0.0408(16) 0.0234(12) 0.0022(11) -0.0047(10) -0.0085(11)
C20 0.043(2) 0.064(2) 0.0194(12) 0.0050(14) -0.0118(13) -0.0355(19)
C21 0.0361(17) 0.0278(14) 0.0349(17) 0.0048(12) 0.0042(14) -0.0088(12)
C22 0.0169(10) 0.0221(10) 0.0136(9) 0.0002(8) -0.0006(8) -0.0099(8)
C24 0.0148(9) 0.0222(10) 0.0132(9) 0.0017(7) -0.0030(7) -0.0084(8)
C25 0.0204(11) 0.0266(11) 0.0177(10) 0.0018(9) -0.0045(9) -0.0146(9)
C26 0.0203(11) 0.0259(11) 0.0188(10) 0.0044(9) -0.0040(9) -0.0135(9)
C27 0.0164(10) 0.0250(11) 0.0151(9) 0.0033(8) -0.0021(8) -0.0098(9)
C28 0.0177(10) 0.0238(10) 0.0148(9) 0.0011(8) -0.0021(8) -0.0111(8)
C29 0.0155(9) 0.0203(9) 0.0132(9) 0.0020(7) -0.0025(7) -0.0085(8)
C30 0.0168(10) 0.0287(11) 0.0158(10) 0.0050(9) -0.0023(8) -0.0112(9)
C31 0.0178(10) 0.0235(10) 0.0187(10) 0.0042(8) -0.0031(8) -0.0086(9)
C32 0.0214(11) 0.0215(10) 0.0223(11) -0.0016(9) 0.0007(9) -0.0056(9)
C33 0.0151(10) 0.0276(11) 0.0159(9) 0.0020(8) -0.0032(8) -0.0086(9)
C34 0.0190(11) 0.0360(14) 0.0239(12) 0.0008(11) -0.0059(10) -0.0129(10)
C35 0.0229(12) 0.0354(14) 0.0253(12) 0.0040(11) -0.0126(11) -0.0104(11)
C36 0.046(2) 0.0398(17) 0.0304(15) 0.0155(13) -0.0148(14) -0.0278(16)
C37 0.0197(11) 0.0333(13) 0.0155(10) -0.0002(9) -0.0037(9) -0.0140(10)
C38 0.0266(13) 0.0450(16) 0.0150(10) -0.0027(11) -0.0014(10) -0.0184(13)
C39 0.0223(13) 0.0525(19) 0.0236(13) 0.0063(13) -0.0082(11) -0.0174(13)
P1 0.0132(3) 0.0206(3) 0.0255(3) -0.0029(2) -0.0039(2) -0.0057(2)
F1 0.0241(9) 0.0329(10) 0.0560(14) 0.0174(10) -0.0111(10) -0.0087(8)
F2 0.0173(8) 0.0405(10) 0.0361(10) -0.0063(8) 0.0033(8) -0.0105(7)
F3 0.0295(10) 0.0382(11) 0.0503(13) -0.0237(10) -0.0006(10) -0.0132(9)
F4 0.0271(9) 0.0309(9) 0.0386(11) 0.0042(8) -0.0152(9) -0.0078(7)
F5 0.0192(8) 0.0489(12) 0.0315(10) 0.0047(9) -0.0027(8) -0.0152(8)
F6 0.0432(12) 0.0406(11) 0.0359(11) -0.0074(9) -0.0148(10) -0.0219(10)
C1S 0.0361(19) 0.078(3) 0.044(2) -0.034(2) 0.0084(17) -0.032(2)
Cl1S 0.0467(6) 0.0626(6) 0.0391(5) -0.0116(5) -0.0097(4) -0.0242(5)
Cl2S 0.0883(11) 0.0602(7) 0.0532(7) -0.0190(6) 0.0085(7) -0.0412(8)
Cl1T 0.091(2) 0.0834(17) 0.140(3) 0.0131(17) -0.033(2) -0.0177(14)
C1T 0.059(5) 0.076(5) 0.080(6) 0.024(4) -0.027(4) -0.012(4)
Cl2T 0.107(3) 0.119(3) 0.167(4) 0.032(2) -0.063(3) -0.022(2)
C1P 0.088(8) 0.036(3) 0.095(8) 0.000(4) -0.052(7) -0.017(4)
Cl1P 0.146(4) 0.0668(19) 0.173(4) 0.048(2) -0.092(4) -0.057(2)
Cl2P 0.230(8) 0.071(3) 0.195(8) -0.039(3) -0.099(6) -0.017(4)
Cl1" 0.189(14) 0.139(9) 0.211(14) 0.060(9) -0.044(11) -0.094(9)
Cl2" 0.43(2) 0.067(4) 0.037(2) -0.023(2) -0.043(5) 0.101(8)

loop_
_atom_type_symbol
_atom_type_description
_atom_type_scat_dispersion_real
_atom_type_scat_dispersion_imag
_atom_type_scat_source
C C 0.0033 0.0016 'International Tables Vol C Tables 4.2.6.8 and 6.1.1.4'
H H 0.0000 0.0000 'International Tables Vol C Tables 4.2.6.8 and 6.1.1.4'
N N 0.0061 0.0033 'International Tables Vol C Tables 4.2.6.8 and 6.1.1.4'
O O 0.0106 0.0060 'International Tables Vol C Tables 4.2.6.8 and 6.1.1.4'
F F 0.0171 0.0103 'International Tables Vol C Tables 4.2.6.8 and 6.1.1.4'
P P 0.1023 0.0942 'International Tables Vol C Tables 4.2.6.8 and 6.1.1.4'
Cl Cl 0.1484 0.1585 'International Tables Vol C Tables 4.2.6.8 and 6.1.1.4'
Ru Ru -1.2594 0.8363 'International Tables Vol C Tables 4.2.6.8 and 6.1.1.4'

loop_
_geom_angle_atom_site_label_1
_geom_angle_atom_site_label_2
_geom_angle_atom_site_label_3
_geom_angle
C22 Ru1 C1 102.33(11)
C22 Ru1 O1 79.80(9)
C1 Ru1 O1 177.26(8)
C22 Ru1 Cl2 98.38(9)
C1 Ru1 Cl2 92.48(8)
O1 Ru1 Cl2 85.46(6)
C22 Ru1 Cl1 98.62(9)
C1 Ru1 Cl1 94.57(8)
O1 Ru1 Cl1 86.79(6)
Cl2 Ru1 Cl1 159.76(3)
N1 C1 N2 107.2(2)
N1 C1 Ru1 133.54(17)
N2 C1 Ru1 119.1(2)
C1 N1 C4 126.7(2)
C1 N1 C2 113.5(2)
C4 N1 C2 119.3(2)
C24 O1 C37 120.5(2)
C24 O1 Ru1 110.05(16)
C37 O1 Ru1 128.97(15)
N1 C2 C3 102.8(2)
C1 N2 C13 123.5(2)
C1 N2 C3 113.7(2)
C13 N2 C3 122.6(2)
N2 C3 C2 102.5(2)
C33 N3 C34 108.5(2)
C33 N3 C32 124.9(3)
C34 N3 C32 126.5(3)
C9 C4 C5 122.3(2)
C9 C4 N1 119.2(2)
C5 C4 N1 118.4(3)
C33 N4 C35 109.2(2)
C33 N4 C36 125.1(3)
C35 N4 C36 125.6(3)
C4 C5 C6 117.5(3)
C4 C5 C10 121.5(2)
C6 C5 C10 120.9(3)
C7 C6 C5 121.8(3)
C8 C7 C6 118.7(2)
C8 C7 C11 120.4(3)
C6 C7 C11 120.9(3)
C7 C8 C9 121.4(3)
C4 C9 C8 118.3(2)
C4 C9 C12 121.1(2)
C8 C9 C12 120.7(3)
C18 C13 C14 121.0(3)
C18 C13 N2 119.6(3)
C14 C13 N2 119.4(3)
C15 C14 C13 118.0(3)
C15 C14 C19 119.8(3)
C13 C14 C19 122.0(3)
C14 C15 C16 121.8(3)
C17 C16 C15 118.5(3)
C17 C16 C20 121.0(3)
C15 C16 C20 120.5(3)
C16 C17 C18 121.5(3)
C17 C18 C13 118.4(3)
C17 C18 C21 119.8(3)
C13 C18 C21 121.7(3)
C29 C22 Ru1 118.06(19)
O1 C24 C25 125.6(2)
O1 C24 C29 113.5(2)
C25 C24 C29 120.9(2)
C26 C25 C24 118.4(3)
C25 C26 C27 122.2(2)
C28 C27 C26 118.0(2)
C28 C27 C30 121.0(2)
C26 C27 C30 120.9(2)
C27 C28 C29 121.5(3)
C24 C29 C28 118.9(2)
C24 C29 C22 118.5(2)
C28 C29 C22 122.5(2)
C27 C30 C31 110.6(2)
C32 C31 C30 113.8(2)
N3 C32 C31 112.6(2)
N4 C33 N3 108.6(3)
C35 C34 N3 106.9(3)
C34 C35 N4 106.8(3)
O1 C37 C38 105.8(2)
O1 C37 C39 110.2(2)
C38 C37 C39 111.6(3)
F3 P1 F6 179.67(14)
F3 P1 F2 89.62(12)
F6 P1 F2 90.68(13)
F3 P1 F4 89.85(14)
F6 P1 F4 90.27(13)
F2 P1 F4 90.45(12)
F3 P1 F1 90.38(15)
F6 P1 F1 89.50(15)
F2 P1 F1 90.24(12)
F4 P1 F1 179.28(13)
F3 P1 F5 90.73(13)
F6 P1 F5 88.96(13)
F2 P1 F5 179.54(14)
F4 P1 F5 89.85(12)
F1 P1 F5 89.46(12)
Cl1S C1S Cl2S 110.0(2)
Cl1T C1T Cl2T 109.1(4)
Cl2P C1P Cl1P 117.0(6)
Cl1' C1' Cl2' 112.4(8)
Cl2" C1" Cl1" 104.9(7)

loop_
_geom_bond_atom_site_label_1
_geom_bond_atom_site_label_2
_geom_bond_distance
Ru1 C22 1.832(2)
Ru1 C1 1.978(3)
Ru1 O1 2.2451(19)
Ru1 Cl2 2.3327(7)
Ru1 Cl1 2.3338(7)
C1 N1 1.338(4)
C1 N2 1.359(3)
N1 C4 1.428(3)
N1 C2 1.476(3)
O1 C24 1.371(3)
O1 C37 1.455(3)
C2 C3 1.524(4)
N2 C13 1.425(4)
N2 C3 1.464(4)
N3 C33 1.333(4)
N3 C34 1.374(4)
N3 C32 1.467(4)
C4 C9 1.393(4)
C4 C5 1.395(4)
N4 C33 1.319(4)
N4 C35 1.371(4)
N4 C36 1.465(4)
C5 C6 1.401(4)
C5 C10 1.495(5)
C6 C7 1.393(5)
C7 C8 1.392(4)
C7 C11 1.505(4)
C8 C9 1.395(4)
C9 C12 1.503(4)
C13 C18 1.395(4)
C13 C14 1.400(4)
C14 C15 1.390(4)
C14 C19 1.498(5)
C15 C16 1.392(5)
C16 C17 1.385(5)
C16 C20 1.500(5)
C17 C18 1.393(5)
C18 C21 1.509(5)
C22 C29 1.451(3)
C24 C25 1.395(3)
C24 C29 1.395(4)
C25 C26 1.394(4)
C26 C27 1.395(4)
C27 C28 1.388(3)
C27 C30 1.510(3)
C28 C29 1.402(3)
C30 C31 1.536(4)
C31 C32 1.524(4)
C34 C35 1.357(5)
C37 C38 1.516(4)
C37 C39 1.518(5)
P1 F3 1.588(2)
P1 F6 1.594(2)
P1 F2 1.5978(19)
P1 F4 1.598(2)
P1 F1 1.602(2)
P1 F5 1.604(2)
C1S Cl1S 1.757(5)
C1S Cl2S 1.778(7)
Cl1T C1T 1.758(4)
C1T Cl2T 1.764(4)
C1P Cl2P 1.774(5)
C1P Cl1P 1.776(5)
Cl1' C1' 1.780(5)
C1' Cl2' 1.781(5)
C1" Cl2" 1.777(5)
C1" Cl1" 1.779(5)

loop_
_geom_torsion_atom_site_label_1
_geom_torsion_atom_site_label_2
_geom_torsion_atom_site_label_3
_geom_torsion_atom_site_label_4
_geom_torsion
C22 Ru1 C1 N1 8.2(3)
O1 Ru1 C1 N1 -132.3(19)
Cl2 Ru1 C1 N1 -90.9(3)
Cl1 Ru1 C1 N1 108.1(3)
C22 Ru1 C1 N2 -175.7(2)
O1 Ru1 C1 N2 44(2)
Cl2 Ru1 C1 N2 85.2(2)
Cl1 Ru1 C1 N2 -75.8(2)
N2 C1 N1 C4 172.8(3)
Ru1 C1 N1 C4 -10.8(5)
N2 C1 N1 C2 1.4(4)
Ru1 C1 N1 C2 177.8(2)
C22 Ru1 O1 C24 -2.82(18)
C1 Ru1 O1 C24 138(2)
Cl2 Ru1 O1 C24 96.55(17)
Cl1 Ru1 O1 C24 -102.17(17)
C22 Ru1 O1 C37 169.2(2)
C1 Ru1 O1 C37 -50(2)
Cl2 Ru1 O1 C37 -91.4(2)
Cl1 Ru1 O1 C37 69.8(2)
C1 N1 C2 C3 -3.5(4)
C4 N1 C2 C3 -175.7(3)
N1 C1 N2 C13 177.7(3)
Ru1 C1 N2 C13 0.7(4)
N1 C1 N2 C3 1.6(4)
Ru1 C1 N2 C3 -175.4(2)
C1 N2 C3 C2 -3.7(4)
C13 N2 C3 C2 -179.8(3)
N1 C2 C3 N2 4.0(4)
C1 N1 C4 C9 97.3(4)
C2 N1 C4 C9 -91.7(3)
C1 N1 C4 C5 -82.2(4)
C2 N1 C4 C5 88.8(4)
C9 C4 C5 C6 0.4(4)
N1 C4 C5 C6 179.8(2)
C9 C4 C5 C10 -177.3(3)
N1 C4 C5 C10 2.2(4)
C4 C5 C6 C7 -0.3(4)
C10 C5 C6 C7 177.4(3)
C5 C6 C7 C8 -0.2(4)
C5 C6 C7 C11 178.3(3)
C6 C7 C8 C9 0.8(4)
C11 C7 C8 C9 -177.8(3)
C5 C4 C9 C8 0.1(4)
N1 C4 C9 C8 -179.3(2)
C5 C4 C9 C12 179.2(3)
N1 C4 C9 C12 -0.2(4)
C7 C8 C9 C4 -0.7(4)
C7 C8 C9 C12 -179.8(3)
C1 N2 C13 C18 93.4(3)
C3 N2 C13 C18 -90.8(4)
C1 N2 C13 C14 -88.6(3)
C3 N2 C13 C14 87.1(4)
C18 C13 C14 C15 -9.5(4)
N2 C13 C14 C15 172.6(2)
C18 C13 C14 C19 166.0(3)
N2 C13 C14 C19 -11.9(4)
C13 C14 C15 C16 2.6(4)
C19 C14 C15 C16 -173.0(3)
C14 C15 C16 C17 4.2(4)
C14 C15 C16 C20 -175.9(3)
C15 C16 C17 C18 -4.4(4)
C20 C16 C17 C18 175.7(3)
C16 C17 C18 C13 -2.3(4)
C16 C17 C18 C21 175.6(3)
C14 C13 C18 C17 9.4(4)
N2 C13 C18 C17 -172.7(2)
C14 C13 C18 C21 -168.5(3)
N2 C13 C18 C21 9.4(4)
C1 Ru1 C22 C29 -176.1(2)
O1 Ru1 C22 C29 2.1(2)
Cl2 Ru1 C22 C29 -81.7(2)
Cl1 Ru1 C22 C29 87.2(2)
C37 O1 C24 C25 11.6(4)
Ru1 O1 C24 C25 -175.6(2)
C37 O1 C24 C29 -169.9(2)
Ru1 O1 C24 C29 2.9(3)
O1 C24 C25 C26 -179.4(3)
C29 C24 C25 C26 2.2(4)
C24 C25 C26 C27 0.2(4)
C25 C26 C27 C28 -2.3(4)
C25 C26 C27 C30 175.4(3)
C26 C27 C28 C29 2.0(4)
C30 C27 C28 C29 -175.7(3)
O1 C24 C29 C28 179.0(2)
C25 C24 C29 C28 -2.5(4)
O1 C24 C29 C22 -1.5(4)
C25 C24 C29 C22 177.1(3)
C27 C28 C29 C24 0.3(4)
C27 C28 C29 C22 -179.2(3)
Ru1 C22 C29 C24 -1.2(3)
Ru1 C22 C29 C28 178.4(2)
C28 C27 C30 C31 115.7(3)
C26 C27 C30 C31 -62.0(3)
C27 C30 C31 C32 -165.8(2)
C33 N3 C32 C31 -82.0(3)
C34 N3 C32 C31 97.5(3)
C30 C31 C32 N3 -61.5(3)
C35 N4 C33 N3 -0.2(3)
C36 N4 C33 N3 -175.7(3)
C34 N3 C33 N4 -0.1(3)
C32 N3 C33 N4 179.5(2)
C33 N3 C34 C35 0.4(3)
C32 N3 C34 C35 -179.2(3)
N3 C34 C35 N4 -0.5(4)
C33 N4 C35 C34 0.4(4)
C36 N4 C35 C34 175.9(3)
C24 O1 C37 C38 -169.9(3)
Ru1 O1 C37 C38 18.8(3)
C24 O1 C37 C39 69.3(3)
Ru1 O1 C37 C39 -102.0(2)
